data_9013383
loop_
_publ_author_name
'Knight, K. S.'

_publ_section_title
;
 Parameterization of the crystal structures of centerosymmetric
 zone-boundary-tilted perovskites: An analysis in terms of symmetry-adapted
 basis-vecotrs of the cubic aristotype phase
;
_journal_name_full 'The Canadian Mineralogist'
_journal_page_first 381
_journal_page_last 400
_journal_paper_doi 10.3749/canmin.47.2.381
_journal_volume 47
_journal_year 2009
_chemical_formula_sum 'Ca O3 Ti'
_chemical_name_mineral Perovskite
_space_group_IT_number 62
_symmetry_space_group_name_Hall '-P 2c 2ab'
_symmetry_space_group_name_H-M 'P b n m'
_cell_angle_alpha 90
_cell_angle_beta 90
_cell_angle_gamma 90
_cell_length_a 5.38095
_cell_length_b 5.43710
_cell_length_c 7.64208
_cell_formula_units_Z 4
_cell_volume 223.583
_database_code_amcsd 0006288
_exptl_crystal_density_diffrn 4.039
_cod_original_formula_sum 'Ca Ti O3'
_cod_database_code 9013383

loop_
_space_group_symop_operation_xyz
x,y,z
x,y,1/2-z
-x,-y,1/2+z
1/2+x,1/2-y,1/2+z
1/2-x,1/2+y,1/2-z
1/2-x,1/2+y,z
1/2+x,1/2-y,-z
-x,-y,-z

loop_
_atom_site_label
_atom_site_fract_x
_atom_site_fract_y
_atom_site_fract_z
_atom_site_U_iso_or_equiv
Ca 0.00610 0.53540 0.25000 0.01010
Ti 0.00000 0.00000 0.00000 0.00850
O1 -0.07190 -0.01620 0.25000 0.00920
O2 0.21040 0.28910 0.03720 0.00930

loop_
_cod_related_entry_id
_cod_related_entry_database
_cod_related_entry_code
1 AMCSD 0006288
